data_4314491
loop_
_publ_author_name
'Dmitry Pogozhev'
'St\'ephane A. Baudron'
'Mir Wais Hosseini'

_publ_contact_author
; Prof Mir Wais Hosseini
  Laboratoire de Chimie de Coordination Organique, 
  UMR CNRS 7140, Universit\'e Louis Pasteur,
  F-67000 Strasbourg, France 
;
_publ_contact_author_email hosseini@unistra.fr
_publ_contact_author_fax '33 3 68 85 13 23'
_publ_contact_author_phone '33 3 68 85 13 25'
_publ_section_title
;
 Assembly of Heteroleptic Copper Complexes with Silver Salts: From
 Discrete Trinuclear Complexes to Infinite Networks
;
_journal_name_full 'Inorganic Chemistry'
_journal_page_first 331
_journal_page_last 338
_journal_paper_doi 10.1021/ic902057d
_journal_volume 49
_journal_year 2010
_chemical_formula_moiety 'C48 H38 Ag Cu2 N10 O4, C6 H6, B F4 '
_chemical_formula_sum 'C54 H44 Ag B Cu2 F4 N10 O4'
_chemical_formula_weight 1218.78
_chemical_name_systematic
;
 ?
;
_space_group_IT_number 2
_symmetry_cell_setting triclinic
_symmetry_space_group_name_Hall '-P 1'
_symmetry_space_group_name_H-M 'P -1'
_atom_sites_solution_hydrogens geom
_atom_sites_solution_primary direct
_atom_sites_solution_secondary difmap
_audit_creation_method SHELXL-97
_cell_angle_alpha 79.907(2)
_cell_angle_beta 83.993(2)
_cell_angle_gamma 78.969(2)
_cell_formula_units_Z 1
_cell_length_a 6.8931(3)
_cell_length_b 8.5345(4)
_cell_length_c 22.8014(10)
_cell_measurement_reflns_used 9960
_cell_measurement_temperature 173(2)
_cell_measurement_theta_max 27.31
_cell_measurement_theta_min 2.46
_cell_volume 1292.71(10)
_computing_cell_refinement 'Bruker SAINT'
_computing_data_collection 'Bruker APEX2'
_computing_data_reduction 'Bruker SAINT'
_computing_molecular_graphics 'Bruker SHELXTL'
_computing_publication_material 'Bruker SHELXTL'
_computing_structure_refinement 'SHELXL-97 (Sheldrick, 2008)'
_computing_structure_solution 'SHELXS-97 (Sheldrick, 2008)'
_diffrn_ambient_temperature 173(2)
_diffrn_measured_fraction_theta_full 0.988
_diffrn_measured_fraction_theta_max 0.988
_diffrn_measurement_device_type 'Bruker APEX-II CCD'
_diffrn_measurement_method '\f and \w scans'
_diffrn_radiation_monochromator graphite
_diffrn_radiation_source 'fine-focus sealed tube'
_diffrn_radiation_type MoK\a
_diffrn_radiation_wavelength 0.71073
_diffrn_reflns_av_R_equivalents 0.0267
_diffrn_reflns_av_sigmaI/netI 0.0257
_diffrn_reflns_limit_h_max 8
_diffrn_reflns_limit_h_min -8
_diffrn_reflns_limit_k_max 11
_diffrn_reflns_limit_k_min -10
_diffrn_reflns_limit_l_max 29
_diffrn_reflns_limit_l_min -21
_diffrn_reflns_number 23641
_diffrn_reflns_theta_full 27.45
_diffrn_reflns_theta_max 27.45
_diffrn_reflns_theta_min 1.82
_exptl_absorpt_coefficient_mu 1.261
_exptl_absorpt_correction_T_max 0.9631
_exptl_absorpt_correction_T_min 0.8737
_exptl_absorpt_correction_type multi-scan
_exptl_absorpt_process_details sadabs
_exptl_crystal_colour orange
_exptl_crystal_density_diffrn 1.566
_exptl_crystal_density_meas ?
_exptl_crystal_density_method 'not measured'
_exptl_crystal_description plate
_exptl_crystal_F_000 616
_exptl_crystal_size_max 0.11
_exptl_crystal_size_mid 0.11
_exptl_crystal_size_min 0.03
_refine_diff_density_max 0.408
_refine_diff_density_min -0.340
_refine_diff_density_rms 0.061
_refine_ls_extinction_method none
_refine_ls_goodness_of_fit_ref 1.033
_refine_ls_hydrogen_treatment constr
_refine_ls_matrix_type full
_refine_ls_number_parameters 366
_refine_ls_number_reflns 5824
_refine_ls_number_restraints 0
_refine_ls_restrained_S_all 1.033
_refine_ls_R_factor_all 0.0384
_refine_ls_R_factor_gt 0.0302
_refine_ls_shift/su_max 0.001
_refine_ls_shift/su_mean 0.000
_refine_ls_structure_factor_coef Fsqd
_refine_ls_weighting_details 'calc w=1/[\s^2^(Fo^2^)+(0.0350P)^2^+0.8737P] where P=(Fo^2^+2Fc^2^)/3'
_refine_ls_weighting_scheme calc
_refine_ls_wR_factor_gt 0.0723
_refine_ls_wR_factor_ref 0.0755
_reflns_number_gt 4966
_reflns_number_total 5824
_reflns_threshold_expression >2sigma(I)
_cod_data_source_file ic902057d_si_001_10.cif
_cod_data_source_block compound13
_cod_depositor_comments
;
The following automatic conversions were performed:

'_symmetry_cell_setting' value 'Triclinic' changed to 'triclinic'
according to the built-in table from CIF Core dictionary named
'cif_core.dic' version 2.4.1 from 2010-06-29.

Automatic conversion script
Id: cif_fix_values 1646 2011-03-28 12:23:43Z adriana 

The following automatic conversions were performed:

'_exptl_crystal_density_meas' value 'not measured' was changed to '?'
- the value is perceived as not measured.

Automatic conversion script
Id: cif_fix_values 3008 2015-01-20 13:52:24Z robertas 
;
_cod_original_sg_symbol_H-M 'P -1 '
_cod_database_code 4314491

loop_
_symmetry_equiv_pos_as_xyz
'x, y, z'
'-x, -y, -z'

loop_
_atom_site_label
_atom_site_type_symbol
_atom_site_fract_x
_atom_site_fract_y
_atom_site_fract_z
_atom_site_U_iso_or_equiv
_atom_site_adp_type
_atom_site_occupancy
_atom_site_symmetry_multiplicity
_atom_site_calc_flag
_atom_site_refinement_flags
_atom_site_disorder_assembly
_atom_site_disorder_group
C1 C 0.3046(3) 0.3817(2) 0.21975(9) 0.0244(4) Uani 1 1 d . . .
H1 H 0.3842 0.4456 0.2314 0.029 Uiso 1 1 calc R . .
C2 C 0.1961(3) 0.4254(3) 0.16914(10) 0.0276(4) Uani 1 1 d . . .
H2 H 0.1917 0.5204 0.1418 0.033 Uiso 1 1 calc R . .
C3 C 0.0975(3) 0.3011(2) 0.16761(9) 0.0238(4) Uani 1 1 d . . .
H3 H 0.0129 0.2960 0.1390 0.029 Uiso 1 1 calc R . .
C4 C 0.1490(3) 0.1815(2) 0.21797(8) 0.0186(4) Uani 1 1 d . . .
C5 C 0.0961(3) 0.0281(2) 0.23182(8) 0.0195(4) Uani 1 1 d . . .
C6 C 0.1768(3) -0.0952(2) 0.27607(9) 0.0217(4) Uani 1 1 d . . .
C7 C 0.1297(3) -0.2536(3) 0.29228(10) 0.0296(5) Uani 1 1 d . . .
H7 H 0.0344 -0.2939 0.2762 0.036 Uiso 1 1 calc R . .
C8 C 0.2504(4) -0.3350(3) 0.33566(10) 0.0347(5) Uani 1 1 d . . .
H8 H 0.2544 -0.4414 0.3545 0.042 Uiso 1 1 calc R . .
C9 C 0.3679(3) -0.2260(3) 0.34632(10) 0.0290(5) Uani 1 1 d . . .
H9 H 0.4628 -0.2507 0.3743 0.035 Uiso 1 1 calc R . .
C10 C -0.0527(3) -0.0070(2) 0.19521(8) 0.0204(4) Uani 1 1 d . . .
C11 C -0.2370(3) 0.0935(3) 0.18891(9) 0.0250(4) Uani 1 1 d . . .
H11 H -0.2672 0.1843 0.2077 0.030 Uiso 1 1 calc R . .
C12 C -0.3761(3) 0.0606(3) 0.15518(9) 0.0266(4) Uani 1 1 d . . .
H12 H -0.4992 0.1278 0.1521 0.032 Uiso 1 1 calc R . .
C13 C -0.3306(3) -0.0725(3) 0.12624(9) 0.0223(4) Uani 1 1 d . . .
C14 C -0.1463(3) -0.1727(3) 0.13052(9) 0.0256(4) Uani 1 1 d . . .
H14 H -0.1149 -0.2612 0.1104 0.031 Uiso 1 1 calc R . .
C15 C -0.0099(3) -0.1392(2) 0.16507(9) 0.0240(4) Uani 1 1 d . . .
H15 H 0.1130 -0.2067 0.1681 0.029 Uiso 1 1 calc R . .
C16 C -0.6280(3) -0.0064(3) 0.06700(9) 0.0271(4) Uani 1 1 d . . .
H16 H -0.6614 0.1025 0.0706 0.033 Uiso 1 1 calc R . .
C17 C -0.4728(3) -0.2587(3) 0.07578(11) 0.0338(5) Uani 1 1 d . . .
H17 H -0.3831 -0.3536 0.0860 0.041 Uiso 1 1 calc R . .
C18 C -0.6285(3) -0.2395(3) 0.04251(11) 0.0362(5) Uani 1 1 d . . .
H18 H -0.6648 -0.3206 0.0258 0.043 Uiso 1 1 calc R . .
C19 C 0.8113(3) 0.4519(3) 0.31445(11) 0.0336(5) Uani 1 1 d . . .
H19A H 0.9309 0.4356 0.2889 0.050 Uiso 1 1 calc R . .
H19B H 0.8388 0.4875 0.3499 0.050 Uiso 1 1 calc R . .
H19C H 0.7139 0.5325 0.2938 0.050 Uiso 1 1 calc R . .
C20 C 0.7341(3) 0.2965(2) 0.33117(9) 0.0236(4) Uani 1 1 d . . .
C21 C 0.8417(3) 0.1642(3) 0.36824(9) 0.0228(4) Uani 1 1 d . . .
C22 C 0.7740(3) 0.0160(3) 0.38827(9) 0.0262(4) Uani 1 1 d . . .
C23 C 0.8863(4) -0.1115(3) 0.43232(11) 0.0395(6) Uani 1 1 d . . .
H23A H 0.8509 -0.0863 0.4719 0.059 Uiso 1 1 calc R . .
H23B H 1.0260 -0.1148 0.4231 0.059 Uiso 1 1 calc R . .
H23C H 0.8540 -0.2148 0.4302 0.059 Uiso 1 1 calc R . .
C24 C 1.0255(3) 0.1838(3) 0.38685(9) 0.0266(4) Uani 1 1 d . . .
N1 N 0.2795(2) 0.23564(19) 0.24951(7) 0.0197(3) Uani 1 1 d . . .
N2 N 0.3260(2) -0.0829(2) 0.31129(7) 0.0224(3) Uani 1 1 d . . .
N3 N -0.4725(2) -0.1101(2) 0.09165(7) 0.0246(4) Uani 1 1 d . . .
N4 N -0.7256(3) -0.0819(3) 0.03703(8) 0.0317(4) Uani 1 1 d . . .
N5 N 1.1750(3) 0.2002(3) 0.40061(9) 0.0370(5) Uani 1 1 d . . .
O1 O 0.5715(2) 0.29155(17) 0.31127(7) 0.0277(3) Uani 1 1 d . . .
O2 O 0.6188(2) -0.01629(18) 0.37200(7) 0.0305(3) Uani 1 1 d . . .
Cu1 Cu 0.43615(3) 0.10952(3) 0.314189(10) 0.02076(7) Uani 1 1 d . . .
Ag1 Ag -1.0000 0.0000 0.0000 0.03873(8) Uani 1 2 d S . .
B1 B 0.0000 0.5000 0.0000 0.0544(12) Uani 1 2 d S . .
F1 F 0.1390(6) 0.5700(6) -0.04502(17) 0.0825(13) Uani 0.50 1 d P . .
F2 F -0.1960(6) 0.5689(6) -0.02745(16) 0.0740(11) Uani 0.50 1 d P . .
F3 F 0.0290(7) 0.3427(5) 0.0019(3) 0.0973(17) Uani 0.50 1 d P . .
F4 F -0.0063(6) 0.5556(5) 0.04782(15) 0.0590(10) Uani 0.50 1 d P . .
C25 C 0.4915(4) 0.3663(3) 0.47520(12) 0.0451(6) Uani 1 1 d . . .
H25 H 0.4860 0.2757 0.4583 0.054 Uiso 1 1 calc R . .
C26 C 0.6706(4) 0.3925(4) 0.48951(12) 0.0476(7) Uani 1 1 d . . .
H26 H 0.7859 0.3195 0.4824 0.057 Uiso 1 1 calc R . .
C27 C 0.6788(4) 0.5265(4) 0.51422(11) 0.0447(6) Uani 1 1 d . . .
H27 H 0.7997 0.5446 0.5238 0.054 Uiso 1 1 calc R . .

loop_
_atom_site_aniso_label
_atom_site_aniso_U_11
_atom_site_aniso_U_22
_atom_site_aniso_U_33
_atom_site_aniso_U_23
_atom_site_aniso_U_13
_atom_site_aniso_U_12
C1 0.0251(10) 0.0196(10) 0.0306(10) -0.0051(8) -0.0066(8) -0.0055(8)
C2 0.0328(11) 0.0185(10) 0.0306(11) 0.0021(8) -0.0092(9) -0.0038(8)
C3 0.0231(10) 0.0228(10) 0.0259(10) -0.0030(8) -0.0088(8) -0.0022(8)
C4 0.0158(8) 0.0192(9) 0.0215(9) -0.0052(7) -0.0045(7) -0.0012(7)
C5 0.0159(9) 0.0241(10) 0.0203(9) -0.0069(8) -0.0020(7) -0.0045(7)
C6 0.0230(9) 0.0219(10) 0.0228(9) -0.0039(8) -0.0054(7) -0.0084(8)
C7 0.0373(12) 0.0266(11) 0.0299(11) -0.0006(9) -0.0098(9) -0.0177(9)
C8 0.0488(14) 0.0236(11) 0.0349(12) 0.0037(9) -0.0162(10) -0.0147(10)
C9 0.0349(12) 0.0244(11) 0.0289(11) 0.0020(9) -0.0134(9) -0.0080(9)
C10 0.0188(9) 0.0242(10) 0.0198(9) -0.0030(8) -0.0035(7) -0.0075(8)
C11 0.0203(9) 0.0289(11) 0.0288(10) -0.0126(9) -0.0035(8) -0.0039(8)
C12 0.0170(9) 0.0328(12) 0.0308(11) -0.0110(9) -0.0034(8) -0.0006(8)
C13 0.0190(9) 0.0303(11) 0.0209(9) -0.0057(8) -0.0046(7) -0.0092(8)
C14 0.0240(10) 0.0256(11) 0.0301(11) -0.0101(9) -0.0078(8) -0.0031(8)
C15 0.0202(9) 0.0234(10) 0.0297(10) -0.0067(8) -0.0090(8) -0.0013(8)
C16 0.0189(9) 0.0395(13) 0.0256(10) -0.0069(9) -0.0048(8) -0.0084(9)
C17 0.0323(12) 0.0336(13) 0.0416(13) -0.0126(10) -0.0114(10) -0.0102(10)
C18 0.0328(12) 0.0464(15) 0.0373(12) -0.0133(11) -0.0084(10) -0.0172(11)
C19 0.0302(11) 0.0280(12) 0.0462(14) -0.0049(10) -0.0092(10) -0.0118(9)
C20 0.0210(10) 0.0278(11) 0.0258(10) -0.0097(8) -0.0018(8) -0.0088(8)
C21 0.0177(9) 0.0293(11) 0.0244(10) -0.0080(8) -0.0035(7) -0.0072(8)
C22 0.0224(10) 0.0331(12) 0.0245(10) -0.0041(9) -0.0056(8) -0.0068(8)
C23 0.0335(12) 0.0447(15) 0.0406(13) 0.0097(11) -0.0180(10) -0.0142(11)
C24 0.0242(10) 0.0328(12) 0.0252(10) -0.0080(9) -0.0022(8) -0.0076(9)
N1 0.0189(8) 0.0188(8) 0.0231(8) -0.0044(6) -0.0061(6) -0.0037(6)
N2 0.0239(8) 0.0212(9) 0.0238(8) -0.0024(7) -0.0083(7) -0.0056(7)
N3 0.0204(8) 0.0317(10) 0.0253(9) -0.0074(7) -0.0054(7) -0.0088(7)
N4 0.0218(9) 0.0512(12) 0.0266(9) -0.0097(8) -0.0063(7) -0.0116(8)
N5 0.0256(10) 0.0492(13) 0.0411(11) -0.0110(9) -0.0083(8) -0.0120(9)
O1 0.0254(7) 0.0241(8) 0.0369(8) -0.0024(6) -0.0138(6) -0.0086(6)
O2 0.0270(8) 0.0305(8) 0.0359(8) 0.0053(7) -0.0158(6) -0.0128(6)
Cu1 0.01958(13) 0.02043(13) 0.02461(13) -0.00132(9) -0.00891(9) -0.00749(9)
Ag1 0.02157(12) 0.0683(2) 0.03048(13) -0.00770(12) -0.01091(9) -0.01338(11)
B1 0.051(3) 0.069(3) 0.055(3) -0.033(3) 0.001(2) -0.023(2)
F1 0.065(2) 0.118(4) 0.056(2) 0.016(2) -0.0097(19) -0.021(2)
F2 0.059(2) 0.117(3) 0.054(2) -0.018(2) -0.0174(17) -0.024(2)
F3 0.084(3) 0.064(3) 0.164(5) -0.068(3) -0.002(3) -0.022(2)
F4 0.078(2) 0.059(2) 0.0426(18) -0.0278(17) -0.0232(17) 0.0098(19)
C25 0.0517(16) 0.0463(16) 0.0424(14) -0.0148(12) -0.0046(12) -0.0136(13)
C26 0.0414(14) 0.0577(18) 0.0415(14) -0.0128(13) -0.0021(11) 0.0004(13)
C27 0.0379(13) 0.0621(18) 0.0362(13) -0.0055(12) -0.0046(11) -0.0154(12)

loop_
_atom_type_symbol
_atom_type_description
_atom_type_scat_dispersion_real
_atom_type_scat_dispersion_imag
_atom_type_scat_source
C C 0.0030 0.0020 'International Tables Vol C Tables 4.2.6.8 and 6.1.1.4'
H H 0.0000 0.0000 'International Tables Vol C Tables 4.2.6.8 and 6.1.1.4'
B B 0.0010 0.0010 'International Tables Vol C Tables 4.2.6.8 and 6.1.1.4'
N N 0.0060 0.0030 'International Tables Vol C Tables 4.2.6.8 and 6.1.1.4'
O O 0.0110 0.0060 'International Tables Vol C Tables 4.2.6.8 and 6.1.1.4'
F F 0.0170 0.0100 'International Tables Vol C Tables 4.2.6.8 and 6.1.1.4'
Cu Cu 0.3200 1.2650 'International Tables Vol C Tables 4.2.6.8 and 6.1.1.4'
Ag Ag -0.8970 1.1020 'International Tables Vol C Tables 4.2.6.8 and 6.1.1.4'

loop_
_geom_angle_atom_site_label_1
_geom_angle_atom_site_label_2
_geom_angle_atom_site_label_3
_geom_angle
_geom_angle_site_symmetry_1
_geom_angle_site_symmetry_3
_geom_angle_publ_flag
N1 C1 C2 111.50(18) . . ?
N1 C1 H1 124.3 . . ?
C2 C1 H1 124.3 . . ?
C3 C2 C1 106.78(18) . . ?
C3 C2 H2 126.6 . . ?
C1 C2 H2 126.6 . . ?
C2 C3 C4 107.01(17) . . ?
C2 C3 H3 126.5 . . ?
C4 C3 H3 126.5 . . ?
N1 C4 C5 124.24(17) . . ?
N1 C4 C3 108.48(17) . . ?
C5 C4 C3 127.02(17) . . ?
C6 C5 C4 124.81(17) . . ?
C6 C5 C10 117.99(17) . . ?
C4 C5 C10 117.17(17) . . ?
C5 C6 N2 124.25(17) . . ?
C5 C6 C7 127.55(18) . . ?
N2 C6 C7 108.17(17) . . ?
C8 C7 C6 107.39(18) . . ?
C8 C7 H7 126.3 . . ?
C6 C7 H7 126.3 . . ?
C7 C8 C9 106.43(19) . . ?
C7 C8 H8 126.8 . . ?
C9 C8 H8 126.8 . . ?
N2 C9 C8 111.57(19) . . ?
N2 C9 H9 124.2 . . ?
C8 C9 H9 124.2 . . ?
C15 C10 C11 117.90(17) . . ?
C15 C10 C5 120.83(17) . . ?
C11 C10 C5 121.25(17) . . ?
C12 C11 C10 121.39(18) . . ?
C12 C11 H11 119.3 . . ?
C10 C11 H11 119.3 . . ?
C13 C12 C11 119.51(18) . . ?
C13 C12 H12 120.2 . . ?
C11 C12 H12 120.2 . . ?
C12 C13 C14 120.40(18) . . ?
C12 C13 N3 120.59(18) . . ?
C14 C13 N3 119.01(18) . . ?
C15 C14 C13 119.31(19) . . ?
C15 C14 H14 120.3 . . ?
C13 C14 H14 120.3 . . ?
C14 C15 C10 121.46(18) . . ?
C14 C15 H15 119.3 . . ?
C10 C15 H15 119.3 . . ?
N4 C16 N3 110.5(2) . . ?
N4 C16 H16 124.8 . . ?
N3 C16 H16 124.8 . . ?
C18 C17 N3 106.5(2) . . ?
C18 C17 H17 126.7 . . ?
N3 C17 H17 126.8 . . ?
C17 C18 N4 109.6(2) . . ?
C17 C18 H18 125.2 . . ?
N4 C18 H18 125.2 . . ?
C20 C19 H19A 109.5 . . ?
C20 C19 H19B 109.5 . . ?
H19A C19 H19B 109.5 . . ?
C20 C19 H19C 109.5 . . ?
H19A C19 H19C 109.5 . . ?
H19B C19 H19C 109.5 . . ?
O1 C20 C21 123.20(18) . . ?
O1 C20 C19 116.81(19) . . ?
C21 C20 C19 119.99(18) . . ?
C22 C21 C20 123.35(18) . . ?
C22 C21 C24 118.76(19) . . ?
C20 C21 C24 117.88(19) . . ?
O2 C22 C21 123.64(19) . . ?
O2 C22 C23 116.39(19) . . ?
C21 C22 C23 119.95(18) . . ?
C22 C23 H23A 109.5 . . ?
C22 C23 H23B 109.5 . . ?
H23A C23 H23B 109.5 . . ?
C22 C23 H23C 109.5 . . ?
H23A C23 H23C 109.5 . . ?
H23B C23 H23C 109.5 . . ?
N5 C24 C21 178.6(2) . . ?
C1 N1 C4 106.23(16) . . ?
C1 N1 Cu1 125.65(13) . . ?
C4 N1 Cu1 127.10(13) . . ?
C9 N2 C6 106.43(16) . . ?
C9 N2 Cu1 126.21(14) . . ?
C6 N2 Cu1 127.17(13) . . ?
C16 N3 C17 107.04(17) . . ?
C16 N3 C13 126.84(18) . . ?
C17 N3 C13 126.09(18) . . ?
C16 N4 C18 106.34(18) . . ?
C16 N4 Ag1 129.06(16) . . ?
C18 N4 Ag1 123.85(14) . . ?
C20 O1 Cu1 130.02(14) . . ?
C22 O2 Cu1 129.87(14) . . ?
O1 Cu1 N2 173.49(7) . . ?
O1 Cu1 O2 88.60(6) . . ?
N2 Cu1 O2 90.00(6) . . ?
O1 Cu1 N1 88.75(6) . . ?
N2 Cu1 N1 91.96(7) . . ?
O2 Cu1 N1 173.39(7) . . ?
N4 Ag1 N4 180.00(9) . 2_355 ?
F4 B1 F4 180.0(3) . 2_565 ?
F4 B1 F3 119.0(3) . . ?
F4 B1 F3 61.0(3) 2_565 . ?
F4 B1 F3 61.0(3) . 2_565 ?
F4 B1 F3 119.0(3) 2_565 2_565 ?
F3 B1 F3 180.0(6) . 2_565 ?
F4 B1 F1 69.2(3) . 2_565 ?
F4 B1 F1 110.8(3) 2_565 2_565 ?
F3 B1 F1 70.1(3) . 2_565 ?
F3 B1 F1 109.9(3) 2_565 2_565 ?
F4 B1 F1 110.8(3) . . ?
F4 B1 F1 69.2(3) 2_565 . ?
F3 B1 F1 109.9(3) . . ?
F3 B1 F1 70.1(3) 2_565 . ?
F1 B1 F1 180.0(4) 2_565 . ?
F4 B1 F2 72.8(2) . 2_565 ?
F4 B1 F2 107.2(2) 2_565 2_565 ?
F3 B1 F2 72.9(3) . 2_565 ?
F3 B1 F2 107.1(3) 2_565 2_565 ?
F1 B1 F2 101.4(2) 2_565 2_565 ?
F1 B1 F2 78.6(2) . 2_565 ?
F4 B1 F2 107.2(2) . . ?
F4 B1 F2 72.8(2) 2_565 . ?
F3 B1 F2 107.1(3) . . ?
F3 B1 F2 72.9(3) 2_565 . ?
F1 B1 F2 78.6(2) 2_565 . ?
F1 B1 F2 101.4(2) . . ?
F2 B1 F2 180.0(5) 2_565 . ?
B1 F1 F4 49.28(18) . 2_565 ?
B1 F1 F3 50.6(2) . 2_565 ?
F4 F1 F3 89.4(3) 2_565 2_565 ?
B1 F2 F4 46.29(15) . 2_565 ?
B1 F2 F3 47.9(2) . 2_565 ?
F4 F2 F3 82.6(3) 2_565 2_565 ?
F4 F3 B1 57.4(3) 2_565 . ?
F4 F3 F1 100.5(4) 2_565 2_565 ?
B1 F3 F1 59.2(2) . 2_565 ?
F4 F3 F2 95.9(3) 2_565 2_565 ?
B1 F3 F2 59.2(2) . 2_565 ?
F1 F3 F2 88.9(3) 2_565 2_565 ?
B1 F4 F3 61.6(2) . 2_565 ?
B1 F4 F1 61.6(2) . 2_565 ?
F3 F4 F1 104.9(3) 2_565 2_565 ?
B1 F4 F2 60.88(18) . 2_565 ?
F3 F4 F2 99.7(3) 2_565 2_565 ?
F1 F4 F2 91.6(3) 2_565 2_565 ?
C27 C25 C26 120.1(3) 2_666 . ?
C27 C25 H25 119.9 2_666 . ?
C26 C25 H25 119.9 . . ?
C27 C26 C25 119.9(3) . . ?
C27 C26 H26 120.0 . . ?
C25 C26 H26 120.0 . . ?
C25 C27 C26 119.9(3) 2_666 . ?
C25 C27 H27 120.0 2_666 . ?
C26 C27 H27 120.0 . . ?

loop_
_geom_bond_atom_site_label_1
_geom_bond_atom_site_label_2
_geom_bond_distance
_geom_bond_site_symmetry_2
_geom_bond_publ_flag
C1 N1 1.344(3) . ?
C1 C2 1.397(3) . ?
C1 H1 0.9300 . ?
C2 C3 1.372(3) . ?
C2 H2 0.9300 . ?
C3 C4 1.422(3) . ?
C3 H3 0.9300 . ?
C4 N1 1.396(2) . ?
C4 C5 1.401(3) . ?
C5 C6 1.399(3) . ?
C5 C10 1.491(2) . ?
C6 N2 1.399(2) . ?
C6 C7 1.427(3) . ?
C7 C8 1.365(3) . ?
C7 H7 0.9300 . ?
C8 C9 1.410(3) . ?
C8 H8 0.9300 . ?
C9 N2 1.336(3) . ?
C9 H9 0.9300 . ?
C10 C15 1.391(3) . ?
C10 C11 1.396(3) . ?
C11 C12 1.386(3) . ?
C11 H11 0.9300 . ?
C12 C13 1.381(3) . ?
C12 H12 0.9300 . ?
C13 C14 1.392(3) . ?
C13 N3 1.432(2) . ?
C14 C15 1.387(3) . ?
C14 H14 0.9300 . ?
C15 H15 0.9300 . ?
C16 N4 1.323(3) . ?
C16 N3 1.355(3) . ?
C16 H16 0.9300 . ?
C17 C18 1.347(3) . ?
C17 N3 1.379(3) . ?
C17 H17 0.9300 . ?
C18 N4 1.373(3) . ?
C18 H18 0.9300 . ?
C19 C20 1.496(3) . ?
C19 H19A 0.9600 . ?
C19 H19B 0.9600 . ?
C19 H19C 0.9600 . ?
C20 O1 1.263(2) . ?
C20 C21 1.420(3) . ?
C21 C22 1.417(3) . ?
C21 C24 1.425(3) . ?
C22 O2 1.260(2) . ?
C22 C23 1.500(3) . ?
C23 H23A 0.9600 . ?
C23 H23B 0.9600 . ?
C23 H23C 0.9600 . ?
C24 N5 1.148(3) . ?
N1 Cu1 1.9576(16) . ?
N2 Cu1 1.9503(17) . ?
N4 Ag1 2.0977(17) . ?
O1 Cu1 1.9477(14) . ?
O2 Cu1 1.9520(14) . ?
Ag1 N4 2.0977(17) 2_355 ?
B1 F4 1.257(3) . ?
B1 F4 1.257(3) 2_565 ?
B1 F3 1.312(4) . ?
B1 F3 1.312(4) 2_565 ?
B1 F1 1.458(4) 2_565 ?
B1 F1 1.458(4) . ?
B1 F2 1.519(4) 2_565 ?
B1 F2 1.519(4) . ?
F1 F4 1.550(6) 2_565 ?
F1 F3 1.596(6) 2_565 ?
F2 F4 1.661(5) 2_565 ?
F2 F3 1.691(5) 2_565 ?
F3 F4 1.306(6) 2_565 ?
F3 F1 1.596(6) 2_565 ?
F3 F2 1.691(5) 2_565 ?
F4 F3 1.306(6) 2_565 ?
F4 F1 1.550(6) 2_565 ?
F4 F2 1.661(5) 2_565 ?
C25 C27 1.371(4) 2_666 ?
C25 C26 1.377(4) . ?
C25 H25 0.9300 . ?
C26 C27 1.374(4) . ?
C26 H26 0.9300 . ?
C27 C25 1.371(4) 2_666 ?
C27 H27 0.9300 . ?
